data_7030815
loop_
_publ_author_name
'Komiya, Naruyoshi'
'Okada, Minoru'
'Fukumoto, Kanako'
'Iwata, Shotaro'
'Naota, Takeshi'

_publ_section_title
;
 Solid-state emission enhancement in vaulted
 trans-bis(salicylaldiminato)platinum(ii) crystals with halogen
 functionality.
;
_journal_issue 26
_journal_name_full 'Dalton transactions (Cambridge, England : 2003)'
_journal_page_first 10074
_journal_page_last 10085
_journal_paper_doi 10.1039/c4dt00560k
_journal_volume 43
_journal_year 2014
_chemical_formula_moiety 'C26 H32 F2 N2 O2 Pt'
_chemical_formula_sum 'C26 H32 F2 N2 O2 Pt'
_chemical_formula_weight 637.64
_space_group_IT_number 15
_symmetry_cell_setting monoclinic
_symmetry_Int_Tables_number 15
_symmetry_space_group_name_Hall '-C 2yc'
_symmetry_space_group_name_H-M 'C 1 2/c 1'
_atom_sites_solution_hydrogens geom
_atom_sites_solution_primary direct
_atom_sites_solution_secondary difmap
_cell_angle_alpha 90.0000
_cell_angle_beta 98.8496(11)
_cell_angle_gamma 90.0000
_cell_formula_units_Z 8
_cell_length_a 23.8726(8)
_cell_length_b 10.2735(4)
_cell_length_c 20.2881(6)
_cell_measurement_reflns_used 38974
_cell_measurement_temperature 113
_cell_measurement_theta_max 27.46
_cell_measurement_theta_min 3.05
_cell_volume 4916.5(3)
_computing_cell_refinement 'RAPID AUTO'
_computing_data_collection 'RAPID AUTO (Rigaku, ????)'
_computing_data_reduction 'RAPID AUTO'
_computing_molecular_graphics 'CrystalStructure 4.0'
_computing_publication_material 'CrystalStructure 4.0 (Rigaku, 2010)'
_computing_structure_refinement 'SHELXL97 (Sheldrick, 2008)'
_computing_structure_solution 'SIR92 (Altomare, et al., 1994)'
_diffrn_ambient_temperature 113
_diffrn_detector_area_resol_mean 10.000
_diffrn_measured_fraction_theta_full 0.997
_diffrn_measured_fraction_theta_max 0.997
_diffrn_measurement_device_type 'Rigaku R-AXIS RAPID'
_diffrn_measurement_method \w
_diffrn_radiation_type 'Mo K\a'
_diffrn_radiation_wavelength 0.71075
_diffrn_reflns_av_R_equivalents 0.0584
_diffrn_reflns_limit_h_max 30
_diffrn_reflns_limit_h_min -30
_diffrn_reflns_limit_k_max 13
_diffrn_reflns_limit_k_min -13
_diffrn_reflns_limit_l_max 24
_diffrn_reflns_limit_l_min -26
_diffrn_reflns_number 47837
_diffrn_reflns_theta_full 27.46
_diffrn_reflns_theta_max 27.46
_diffrn_standards_number 0
_exptl_absorpt_coefficient_mu 5.725
_exptl_absorpt_correction_T_max 0.179
_exptl_absorpt_correction_T_min 0.090
_exptl_absorpt_correction_type numerical
_exptl_absorpt_process_details 'NUMABS (Rigaku, 1999)'
_exptl_crystal_colour yellow
_exptl_crystal_density_diffrn 1.723
_exptl_crystal_density_method 'not measured'
_exptl_crystal_description block
_exptl_crystal_F_000 2512.00
_exptl_crystal_size_max 0.400
_exptl_crystal_size_mid 0.300
_exptl_crystal_size_min 0.300
_refine_diff_density_max 1.320
_refine_diff_density_min -1.280
_refine_ls_extinction_method none
_refine_ls_goodness_of_fit_ref 1.072
_refine_ls_hydrogen_treatment constr
_refine_ls_number_parameters 298
_refine_ls_number_reflns 5609
_refine_ls_number_restraints 0
_refine_ls_R_factor_gt 0.0267
_refine_ls_shift/su_max 0.000
_refine_ls_structure_factor_coef Fsqd
_refine_ls_weighting_details 'w = 1/[\s^2^(Fo^2^)+(0.0054P)^2^+22.9072P] where P=(Fo^2^+2Fc^2^)/3'
_refine_ls_weighting_scheme calc
_refine_ls_wR_factor_ref 0.0597
_reflns_number_gt 5103
_reflns_number_total 5609
_reflns_threshold_expression F^2^>2.0\s(F^2^)
_cod_data_source_file c4dt00560k2.cif
_cod_data_source_block 3e
_cod_depositor_comments 'Adding full bibliography for 7030811--7030817.cif.'
_cod_database_code 7030815

loop_
_symmetry_equiv_pos_site_id
_symmetry_equiv_pos_as_xyz
1 +X,+Y,+Z
2 -X,+Y,1/2-Z
3 -X,-Y,-Z
4 +X,-Y,1/2+Z
5 1/2+X,1/2+Y,+Z
6 1/2-X,1/2+Y,1/2-Z
7 1/2-X,1/2-Y,-Z
8 1/2+X,1/2-Y,1/2+Z

loop_
_atom_site_label
_atom_site_type_symbol
_atom_site_fract_x
_atom_site_fract_y
_atom_site_fract_z
_atom_site_U_iso_or_equiv
_atom_site_adp_type
_atom_site_occupancy
_atom_site_symmetry_multiplicity
_atom_site_calc_flag
_atom_site_refinement_flags
Pt1 Pt 0.847530(5) 0.756490(11) 0.556230(6) 0.02382(5) Uani 1.0 8 d .
F1 F 0.74090(11) 0.8487(3) 0.83178(12) 0.0503(6) Uani 1.0 8 d .
F2 F 0.94684(11) 0.6378(3) 0.27877(12) 0.0551(7) Uani 1.0 8 d .
O1 O 0.80879(11) 0.8278(3) 0.62859(13) 0.0358(6) Uani 1.0 8 d .
O2 O 0.88645(11) 0.6796(3) 0.48501(12) 0.0357(6) Uani 1.0 8 d .
N1 N 0.89595(12) 0.6360(3) 0.61987(14) 0.0291(6) Uani 1.0 8 d .
N2 N 0.79952(12) 0.8753(3) 0.49255(15) 0.0318(7) Uani 1.0 8 d .
C1 C 0.84316(15) 0.6693(4) 0.71337(18) 0.0325(8) Uani 1.0 8 d .
C2 C 0.81013(15) 0.7771(4) 0.68822(17) 0.0326(8) Uani 1.0 8 d .
C3 C 0.77601(16) 0.8394(4) 0.73062(19) 0.0357(8) Uani 1.0 8 d .
C4 C 0.77454(16) 0.7882(4) 0.79287(19) 0.0366(9) Uani 1.0 8 d .
C5 C 0.80518(17) 0.6791(4) 0.8175(2) 0.0406(9) Uani 1.0 8 d .
C6 C 0.83898(17) 0.6229(5) 0.7768(2) 0.0413(9) Uani 1.0 8 d .
C7 C 0.83892(15) 0.8081(4) 0.39311(18) 0.0324(8) Uani 1.0 8 d .
C8 C 0.87960(16) 0.7151(4) 0.42218(18) 0.0332(8) Uani 1.0 8 d .
C9 C 0.91527(16) 0.6592(4) 0.3810(2) 0.0378(9) Uani 1.0 8 d .
C10 C 0.91068(17) 0.6950(5) 0.3158(2) 0.0420(10) Uani 1.0 8 d .
C11 C 0.87142(19) 0.7853(5) 0.2858(2) 0.0473(11) Uani 1.0 8 d .
C12 C 0.83609(17) 0.8398(5) 0.3255(2) 0.0423(10) Uani 1.0 8 d .
C13 C 0.88524(15) 0.6106(4) 0.67887(18) 0.0311(8) Uani 1.0 8 d .
C14 C 0.80166(15) 0.8783(4) 0.42953(19) 0.0339(8) Uani 1.0 8 d .
C15 C 0.94761(15) 0.5772(4) 0.60063(19) 0.0322(8) Uani 1.0 8 d .
C16 C 0.99267(15) 0.6813(4) 0.5956(2) 0.0367(9) Uani 1.0 8 d .
C17 C 1.01398(17) 0.7499(4) 0.6604(3) 0.0436(10) Uani 1.0 8 d .
C18 C 1.05628(17) 0.8591(5) 0.6530(3) 0.0509(12) Uani 1.0 8 d .
C19 C 1.03128(17) 0.9707(5) 0.6079(3) 0.0481(11) Uani 1.0 8 d .
C20 C 0.98453(17) 1.0477(5) 0.6316(2) 0.0452(10) Uani 1.0 8 d .
C21 C 0.95265(17) 1.1336(4) 0.5783(2) 0.0425(10) Uani 1.0 8 d .
C22 C 0.90818(19) 1.2200(4) 0.6018(2) 0.0442(10) Uani 1.0 8 d .
C23 C 0.8632(2) 1.2726(4) 0.5471(3) 0.0460(10) Uani 1.0 8 d .
C24 C 0.82682(17) 1.1652(4) 0.5078(2) 0.0412(9) Uani 1.0 8 d .
C25 C 0.79635(17) 1.0826(4) 0.5527(2) 0.0395(9) Uani 1.0 8 d .
C26 C 0.76123(15) 0.9718(4) 0.51794(19) 0.0340(8) Uani 1.0 8 d .
H3 H 0.7547 0.9149 0.7161 0.0428 Uiso 1.0 8 calc R
H5 H 0.8028 0.6451 0.8605 0.0488 Uiso 1.0 8 calc R
H6 H 0.8606 0.5486 0.7926 0.0495 Uiso 1.0 8 calc R
H9 H 0.9427 0.5963 0.3987 0.0453 Uiso 1.0 8 calc R
H11 H 0.8692 0.8082 0.2402 0.0567 Uiso 1.0 8 calc R
H12 H 0.8086 0.9014 0.3064 0.0508 Uiso 1.0 8 calc R
H13 H 0.9079 0.5448 0.7026 0.0373 Uiso 1.0 8 calc R
H14 H 0.7751 0.9343 0.4038 0.0406 Uiso 1.0 8 calc R
H15A H 0.9379 0.5327 0.5571 0.0387 Uiso 1.0 8 calc R
H15B H 0.9630 0.5113 0.6342 0.0387 Uiso 1.0 8 calc R
H16A H 1.0253 0.6400 0.5789 0.0440 Uiso 1.0 8 calc R
H16B H 0.9766 0.7471 0.5623 0.0440 Uiso 1.0 8 calc R
H17A H 1.0324 0.6853 0.6930 0.0524 Uiso 1.0 8 calc R
H17B H 0.9812 0.7869 0.6786 0.0524 Uiso 1.0 8 calc R
H18A H 1.0707 0.8947 0.6978 0.0611 Uiso 1.0 8 calc R
H18B H 1.0889 0.8219 0.6347 0.0611 Uiso 1.0 8 calc R
H19A H 1.0623 1.0315 0.6021 0.0578 Uiso 1.0 8 calc R
H19B H 1.0165 0.9342 0.5634 0.0578 Uiso 1.0 8 calc R
H20A H 1.0010 1.1025 0.6698 0.0542 Uiso 1.0 8 calc R
H20B H 0.9575 0.9865 0.6476 0.0542 Uiso 1.0 8 calc R
H21A H 0.9339 1.0777 0.5416 0.0510 Uiso 1.0 8 calc R
H21B H 0.9803 1.1894 0.5598 0.0510 Uiso 1.0 8 calc R
H22A H 0.9276 1.2946 0.6263 0.0530 Uiso 1.0 8 calc R
H22B H 0.8891 1.1699 0.6336 0.0530 Uiso 1.0 8 calc R
H23A H 0.8819 1.3243 0.5156 0.0552 Uiso 1.0 8 calc R
H23B H 0.8379 1.3318 0.5674 0.0552 Uiso 1.0 8 calc R
H24A H 0.7986 1.2062 0.4731 0.0495 Uiso 1.0 8 calc R
H24B H 0.8516 1.1088 0.4851 0.0495 Uiso 1.0 8 calc R
H25A H 0.7711 1.1396 0.5743 0.0474 Uiso 1.0 8 calc R
H25B H 0.8248 1.0454 0.5884 0.0474 Uiso 1.0 8 calc R
H26A H 0.7395 0.9289 0.5497 0.0408 Uiso 1.0 8 calc R
H26B H 0.7339 1.0065 0.4803 0.0408 Uiso 1.0 8 calc R

loop_
_atom_site_aniso_label
_atom_site_aniso_U_11
_atom_site_aniso_U_22
_atom_site_aniso_U_33
_atom_site_aniso_U_12
_atom_site_aniso_U_13
_atom_site_aniso_U_23
Pt1 0.02267(7) 0.02498(8) 0.02426(7) -0.00215(5) 0.00508(5) 0.00072(5)
F1 0.0517(15) 0.0632(17) 0.0407(13) -0.0005(13) 0.0222(11) -0.0065(12)
F2 0.0611(17) 0.0669(18) 0.0426(14) -0.0071(14) 0.0251(12) -0.0131(13)
O1 0.0350(14) 0.0407(15) 0.0333(14) 0.0035(12) 0.0103(11) 0.0031(12)
O2 0.0377(14) 0.0381(15) 0.0318(14) 0.0042(12) 0.0071(11) -0.0018(11)
N1 0.0293(15) 0.0291(15) 0.0295(15) -0.0043(12) 0.0060(12) 0.0035(12)
N2 0.0277(15) 0.0356(16) 0.0317(16) -0.0038(13) 0.0034(12) 0.0039(13)
C1 0.0273(18) 0.0341(19) 0.037(2) -0.0074(15) 0.0080(15) -0.0014(16)
C2 0.0322(18) 0.040(2) 0.0266(17) -0.0156(16) 0.0068(14) 0.0005(16)
C3 0.0333(19) 0.037(2) 0.037(2) -0.0025(16) 0.0056(16) 0.0008(16)
C4 0.0331(19) 0.044(2) 0.035(2) -0.0081(17) 0.0142(16) -0.0081(17)
C5 0.046(3) 0.044(3) 0.034(2) -0.0041(18) 0.0108(17) 0.0004(17)
C6 0.039(2) 0.045(3) 0.042(3) -0.0061(18) 0.0104(17) 0.0033(18)
C7 0.0318(18) 0.0360(19) 0.0300(18) -0.0117(15) 0.0067(15) -0.0046(15)
C8 0.0362(19) 0.0332(18) 0.0298(18) -0.0137(16) 0.0036(15) -0.0023(16)
C9 0.037(2) 0.037(2) 0.040(3) -0.0055(16) 0.0059(17) -0.0065(17)
C10 0.040(3) 0.047(3) 0.042(3) -0.0133(19) 0.0186(18) -0.0174(19)
C11 0.052(3) 0.065(3) 0.0245(19) -0.019(3) 0.0076(17) 0.001(2)
C12 0.037(2) 0.050(3) 0.038(3) -0.0063(18) -0.0005(17) 0.0039(19)
C13 0.0316(18) 0.0267(17) 0.0347(19) -0.0020(14) 0.0045(15) 0.0043(15)
C14 0.0268(18) 0.037(2) 0.037(2) -0.0015(15) 0.0021(15) 0.0055(16)
C15 0.0327(19) 0.0255(17) 0.040(2) 0.0043(14) 0.0111(16) 0.0043(15)
C16 0.0298(19) 0.039(2) 0.044(3) 0.0099(16) 0.0123(16) 0.0079(17)
C17 0.035(2) 0.044(3) 0.049(3) -0.0062(17) -0.0036(17) 0.0138(18)
C18 0.027(2) 0.060(3) 0.062(3) -0.0101(19) -0.0036(19) 0.013(3)
C19 0.035(3) 0.051(3) 0.058(3) -0.0128(19) 0.008(2) 0.009(3)
C20 0.039(3) 0.049(3) 0.046(3) -0.0127(19) 0.0010(18) 0.006(2)
C21 0.042(3) 0.043(3) 0.042(3) -0.0103(18) 0.0054(18) -0.0002(18)
C22 0.058(3) 0.037(2) 0.038(3) -0.0093(19) 0.0086(19) -0.0048(18)
C23 0.056(3) 0.031(2) 0.053(3) 0.0024(19) 0.016(2) 0.0052(19)
C24 0.043(3) 0.043(3) 0.038(3) 0.0056(18) 0.0052(17) 0.0090(18)
C25 0.042(3) 0.037(2) 0.041(3) 0.0082(17) 0.0131(18) 0.0046(17)
C26 0.0257(18) 0.043(3) 0.0338(19) 0.0060(15) 0.0073(14) 0.0074(17)

loop_
_atom_type_symbol
_atom_type_description
_atom_type_scat_dispersion_real
_atom_type_scat_dispersion_imag
_atom_type_scat_source
C C 0.0033 0.0016
;
International Tables for Crystallography
(1992, Vol. C, Tables 4.2.6.8 and 6.1.1.4)
;
H H 0.0000 0.0000
;
International Tables for Crystallography
(1992, Vol. C, Table 6.1.1.4)
;
F F 0.0171 0.0103
;
International Tables for Crystallography
(1992, Vol. C, Tables 4.2.6.8 and 6.1.1.4)
;
N N 0.0061 0.0033
;
International Tables for Crystallography
(1992, Vol. C, Tables 4.2.6.8 and 6.1.1.4)
;
O O 0.0106 0.0060
;
International Tables for Crystallography
(1992, Vol. C, Tables 4.2.6.8 and 6.1.1.4)
;
Pt Pt -1.7033 8.3905
;
International Tables for Crystallography
(1992, Vol. C, Tables 4.2.6.8 and 6.1.1.4)
;

loop_
_geom_angle_atom_site_label_1
_geom_angle_atom_site_label_2
_geom_angle_atom_site_label_3
_geom_angle
_geom_angle_publ_flag
O1 Pt1 O2 178.25(11) yes
O1 Pt1 N1 92.26(12) yes
O1 Pt1 N2 88.09(12) yes
O2 Pt1 N1 86.33(11) yes
O2 Pt1 N2 93.32(12) yes
N1 Pt1 N2 179.62(13) yes
Pt1 O1 C2 125.8(3) yes
Pt1 O2 C8 126.2(3) yes
Pt1 N1 C13 122.9(3) yes
Pt1 N1 C15 120.0(3) yes
C13 N1 C15 117.1(3) yes
Pt1 N2 C14 123.3(3) yes
Pt1 N2 C26 120.1(3) yes
C14 N2 C26 116.5(3) yes
C2 C1 C6 119.3(4) yes
C2 C1 C13 123.1(4) yes
C6 C1 C13 117.4(4) yes
O1 C2 C1 125.4(4) yes
O1 C2 C3 116.3(4) yes
C1 C2 C3 118.3(4) yes
C2 C3 C4 118.8(4) yes
F1 C4 C3 117.4(4) yes
F1 C4 C5 119.1(4) yes
C3 C4 C5 123.6(4) yes
C4 C5 C6 116.8(4) yes
C1 C6 C5 123.2(4) yes
C8 C7 C12 119.2(4) yes
C8 C7 C14 124.1(4) yes
C12 C7 C14 116.5(4) yes
O2 C8 C7 124.3(4) yes
O2 C8 C9 117.9(4) yes
C7 C8 C9 117.7(4) yes
C8 C9 C10 120.2(4) yes
F2 C10 C9 117.2(4) yes
F2 C10 C11 119.3(4) yes
C9 C10 C11 123.6(4) yes
C10 C11 C12 116.8(4) yes
C7 C12 C11 122.5(4) yes
N1 C13 C1 128.2(4) yes
N2 C14 C7 128.4(4) yes
N1 C15 C16 110.8(3) yes
C15 C16 C17 114.4(4) yes
C16 C17 C18 113.2(4) yes
C17 C18 C19 113.9(4) yes
C18 C19 C20 116.2(4) yes
C19 C20 C21 113.2(4) yes
C20 C21 C22 114.7(4) yes
C21 C22 C23 115.5(4) yes
C22 C23 C24 113.6(4) yes
C23 C24 C25 111.9(4) yes
C24 C25 C26 115.0(4) yes
N2 C26 C25 109.5(3) yes
C2 C3 H3 120.624 no
C4 C3 H3 120.620 no
C4 C5 H5 121.616 no
C6 C5 H5 121.620 no
C1 C6 H6 118.410 no
C5 C6 H6 118.421 no
C8 C9 H9 119.919 no
C10 C9 H9 119.930 no
C10 C11 H11 121.607 no
C12 C11 H11 121.619 no
C7 C12 H12 118.739 no
C11 C12 H12 118.736 no
N1 C13 H13 115.901 no
C1 C13 H13 115.897 no
N2 C14 H14 115.796 no
C7 C14 H14 115.795 no
N1 C15 H15A 109.487 no
N1 C15 H15B 109.488 no
C16 C15 H15A 109.485 no
C16 C15 H15B 109.488 no
H15A C15 H15B 108.063 no
C15 C16 H16A 108.662 no
C15 C16 H16B 108.657 no
C17 C16 H16A 108.659 no
C17 C16 H16B 108.661 no
H16A C16 H16B 107.600 no
C16 C17 H17A 108.928 no
C16 C17 H17B 108.922 no
C18 C17 H17A 108.926 no
C18 C17 H17B 108.928 no
H17A C17 H17B 107.751 no
C17 C18 H18A 108.779 no
C17 C18 H18B 108.773 no
C19 C18 H18A 108.772 no
C19 C18 H18B 108.776 no
H18A C18 H18B 107.647 no
C18 C19 H19A 108.237 no
C18 C19 H19B 108.232 no
C20 C19 H19A 108.233 no
C20 C19 H19B 108.241 no
H19A C19 H19B 107.368 no
C19 C20 H20A 108.923 no
C19 C20 H20B 108.924 no
C21 C20 H20A 108.928 no
C21 C20 H20B 108.927 no
H20A C20 H20B 107.758 no
C20 C21 H21A 108.596 no
C20 C21 H21B 108.599 no
C22 C21 H21A 108.601 no
C22 C21 H21B 108.600 no
H21A C21 H21B 107.560 no
C21 C22 H22A 108.416 no
C21 C22 H22B 108.415 no
C23 C22 H22A 108.409 no
C23 C22 H22B 108.407 no
H22A C22 H22B 107.467 no
C22 C23 H23A 108.852 no
C22 C23 H23B 108.849 no
C24 C23 H23A 108.851 no
C24 C23 H23B 108.853 no
H23A C23 H23B 107.699 no
C23 C24 H24A 109.227 no
C23 C24 H24B 109.235 no
C25 C24 H24A 109.232 no
C25 C24 H24B 109.226 no
H24A C24 H24B 107.911 no
C24 C25 H25A 108.521 no
C24 C25 H25B 108.520 no
C26 C25 H25A 108.514 no
C26 C25 H25B 108.517 no
H25A C25 H25B 107.517 no
N2 C26 H26A 109.776 no
N2 C26 H26B 109.775 no
C25 C26 H26A 109.771 no
C25 C26 H26B 109.771 no
H26A C26 H26B 108.225 no

loop_
_geom_bond_atom_site_label_1
_geom_bond_atom_site_label_2
_geom_bond_distance
_geom_bond_publ_flag
Pt1 O1 1.991(3) yes
Pt1 O2 1.997(3) yes
Pt1 N1 2.019(3) yes
Pt1 N2 2.004(3) yes
F1 C4 1.360(5) yes
F2 C10 1.362(6) yes
O1 C2 1.313(5) yes
O2 C8 1.311(5) yes
N1 C13 1.289(5) yes
N1 C15 1.479(5) yes
N2 C14 1.288(5) yes
N2 C26 1.493(5) yes
C1 C2 1.409(6) yes
C1 C6 1.390(6) yes
C1 C13 1.442(6) yes
C2 C3 1.424(6) yes
C3 C4 1.374(6) yes
C4 C5 1.388(6) yes
C5 C6 1.368(7) yes
C7 C8 1.424(5) yes
C7 C12 1.402(6) yes
C7 C14 1.435(6) yes
C8 C9 1.404(6) yes
C9 C10 1.362(6) yes
C10 C11 1.391(6) yes
C11 C12 1.371(7) yes
C15 C16 1.532(6) yes
C16 C17 1.510(6) yes
C17 C18 1.533(6) yes
C18 C19 1.530(7) yes
C19 C20 1.506(7) yes
C20 C21 1.509(6) yes
C21 C22 1.516(7) yes
C22 C23 1.520(6) yes
C23 C24 1.547(6) yes
C24 C25 1.511(6) yes
C25 C26 1.521(6) yes
C3 H3 0.950 no
C5 H5 0.950 no
C6 H6 0.950 no
C9 H9 0.950 no
C11 H11 0.950 no
C12 H12 0.950 no
C13 H13 0.950 no
C14 H14 0.950 no
C15 H15A 0.990 no
C15 H15B 0.990 no
C16 H16A 0.990 no
C16 H16B 0.990 no
C17 H17A 0.990 no
C17 H17B 0.990 no
C18 H18A 0.990 no
C18 H18B 0.990 no
C19 H19A 0.990 no
C19 H19B 0.990 no
C20 H20A 0.990 no
C20 H20B 0.990 no
C21 H21A 0.990 no
C21 H21B 0.990 no
C22 H22A 0.990 no
C22 H22B 0.990 no
C23 H23A 0.990 no
C23 H23B 0.990 no
C24 H24A 0.990 no
C24 H24B 0.990 no
C25 H25A 0.990 no
C25 H25B 0.990 no
C26 H26A 0.990 no
C26 H26B 0.990 no

loop_
_geom_contact_atom_site_label_1
_geom_contact_atom_site_label_2
_geom_contact_distance
_geom_contact_publ_flag
_geom_contact_site_symmetry_2
Pt1 C1 3.329(4) no .
Pt1 C7 3.327(4) no .
Pt1 C16 3.520(4) no .
Pt1 C25 3.563(4) no .
F1 C6 3.593(5) no .
O1 C4 3.575(5) no .
O1 C13 2.963(5) no .
O1 C25 3.028(5) no .
O1 C26 2.781(5) no .
O2 C10 3.572(5) no .
O2 C14 2.972(5) no .
O2 C15 2.773(5) no .
O2 C16 3.116(5) no .
N1 C2 3.016(5) no .
N1 C17 3.045(5) no .
N2 C8 3.040(5) no .
N2 C24 3.054(6) no .
C1 C4 2.755(6) no .
C2 C5 2.829(6) no .
C3 C6 2.766(6) no .
C7 C10 2.752(6) no .
C8 C11 2.836(6) no .
C9 C12 2.762(6) no .
C13 C16 3.361(6) no .
C13 C17 3.462(6) no .
C14 C24 3.358(6) no .
C14 C25 3.281(6) no .
C16 C19 3.112(6) no .
C17 C20 3.173(6) no .
C21 C24 3.139(6) no .
C22 C25 3.048(6) no .
F1 C11 3.579(5) no 7_666
F2 F2 2.952(4) no 2_755
F2 C13 3.444(5) no 4_564
O1 C14 3.446(5) no 7_666
N2 N2 3.540(5) no 7_666
C3 C12 3.303(6) no 7_666
C4 C12 3.538(6) no 7_666
C11 F1 3.579(5) no 7_666
C12 C3 3.303(6) no 7_666
C12 C4 3.538(6) no 7_666
C13 F2 3.444(5) no 4_565
C14 O1 3.446(5) no 7_666
Pt1 H15A 3.1510 no .
Pt1 H16B 3.0663 no .
Pt1 H25B 3.1047 no .
Pt1 H26A 3.1148 no .
F1 H3 2.5129 no .
F1 H5 2.5750 no .
F2 H9 2.4877 no .
F2 H11 2.5821 no .
O1 H3 2.5158 no .
O1 H25A 3.4607 no .
O1 H25B 2.4299 no .
O1 H26A 2.3589 no .
O2 H9 2.5144 no .
O2 H15A 2.3180 no .
O2 H16A 3.5827 no .
O2 H16B 2.5555 no .
N1 H16A 3.3180 no .
N1 H16B 2.6583 no .
N1 H17A 3.4033 no .
N1 H17B 2.6876 no .
N2 H24A 3.4217 no .
N2 H24B 2.7168 no .
N2 H25A 3.3062 no .
N2 H25B 2.6149 no .
C1 H3 3.2969 no .
C1 H5 3.2845 no .
C2 H6 3.2654 no .
C2 H13 3.3199 no .
C2 H25B 3.4706 no .
C2 H26A 3.4237 no .
C3 H5 3.2889 no .
C4 H6 3.2072 no .
C5 H3 3.2848 no .
C6 H13 2.5253 no .
C7 H9 3.2858 no .
C7 H11 3.2928 no .
C7 H24B 3.5983 no .
C8 H12 3.2912 no .
C8 H14 3.3387 no .
C8 H15A 3.4303 no .
C8 H16B 3.3946 no .
C9 H11 3.2792 no .
C10 H12 3.2135 no .
C11 H9 3.2727 no .
C12 H14 2.5094 no .
C13 H6 2.5478 no .
C13 H15A 3.0462 no .
C13 H15B 2.4129 no .
C13 H17A 3.5644 no .
C13 H17B 2.9222 no .
C14 H12 2.5408 no .
C14 H24A 3.4858 no .
C14 H24B 2.8080 no .
C14 H26A 3.0863 no .
C14 H26B 2.4336 no .
C15 H13 2.4279 no .
C15 H17A 2.7706 no .
C15 H17B 2.7204 no .
C16 H13 3.4830 no .
C16 H18A 3.3747 no .
C16 H18B 2.7266 no .
C16 H19B 2.7596 no .
C16 H20B 3.4530 no .
C17 H13 3.4998 no .
C17 H15A 3.3918 no .
C17 H15B 2.7516 no .
C17 H19A 3.3953 no .
C17 H19B 2.7394 no .
C17 H20B 2.7729 no .
C18 H16A 2.7451 no .
C18 H16B 2.6940 no .
C18 H20A 2.8717 no .
C18 H20B 2.6839 no .
C19 H16A 3.4475 no .
C19 H16B 2.7329 no .
C19 H17A 3.4014 no .
C19 H17B 2.7533 no .
C19 H21A 2.7301 no .
C19 H21B 2.6679 no .
C20 H16B 3.3866 no .
C20 H17B 2.8485 no .
C20 H18A 2.7673 no .
C20 H18B 3.3975 no .
C20 H22A 2.8723 no .
C20 H22B 2.6072 no .
C21 H19A 2.7933 no .
C21 H19B 2.5985 no .
C21 H23A 2.7656 no .
C21 H23B 3.3934 no .
C21 H24B 2.8383 no .
C21 H25B 3.2202 no .
C22 H20A 2.7078 no .
C22 H20B 2.7689 no .
C22 H24A 3.4018 no .
C22 H24B 2.7832 no .
C22 H25A 3.3384 no .
C22 H25B 2.6616 no .
C23 H21A 2.6335 no .
C23 H21B 2.8964 no .
C23 H25A 2.7160 no .
C23 H25B 2.6872 no .
C24 H14 3.2859 no .
C24 H21A 2.6978 no .
C24 H22A 3.3996 no .
C24 H22B 2.7490 no .
C24 H26A 3.3915 no .
C24 H26B 2.7391 no .
C25 H14 3.3512 no .
C25 H21A 3.3271 no .
C25 H22B 2.6982 no .
C25 H23A 3.3731 no .
C25 H23B 2.7446 no .
C26 H14 2.4201 no .
C26 H24A 2.7693 no .
C26 H24B 2.7419 no .
H3 H25B 3.5571 no .
H3 H26A 3.3438 no .
H5 H6 2.3186 no .
H6 H13 2.2893 no .
H9 H15A 3.2980 no .
H11 H12 2.3260 no .
H12 H14 2.2690 no .
H13 H15A 3.1458 no .
H13 H15B 2.0817 no .
H13 H17A 3.3365 no .
H13 H17B 3.1229 no .
H14 H24A 3.1382 no .
H14 H24B 2.8874 no .
H14 H26A 3.2027 no .
H14 H26B 2.0970 no .
H15A H16A 2.3408 no .
H15A H16B 2.3848 no .
H15B H16A 2.3935 no .
H15B H16B 2.8721 no .
H15B H17A 2.5989 no .
H15B H17B 2.9828 no .
H16A H17A 2.3405 no .
H16A H17B 2.8506 no .
H16A H18B 2.5600 no .
H16A H19B 3.0430 no .
H16B H17A 2.8503 no .
H16B H17B 2.3813 no .
H16B H18B 2.9544 no .
H16B H19A 3.5878 no .
H16B H19B 2.1448 no .
H16B H20B 3.0823 no .
H16B H21A 3.5523 no .
H17A H18A 2.3338 no .
H17A H18B 2.3825 no .
H17B H18A 2.3843 no .
H17B H18B 2.8691 no .
H17B H19B 3.0113 no .
H17B H20A 3.2855 no .
H17B H20B 2.1936 no .
H18A H19A 2.3804 no .
H18A H19B 2.8610 no .
H18A H20A 2.7132 no .
H18A H20B 2.8956 no .
H18B H19A 2.3125 no .
H18B H19B 2.3751 no .
H19A H20A 2.2768 no .
H19A H20B 2.8356 no .
H19A H21A 3.1576 no .
H19A H21B 2.5871 no .
H19B H20A 2.8341 no .
H19B H20B 2.4355 no .
H19B H21A 2.4470 no .
H19B H21B 2.7587 no .
H20A H21A 2.8485 no .
H20A H21B 2.3844 no .
H20A H22A 2.6958 no .
H20A H22B 2.7485 no .
H20B H21A 2.3339 no .
H20B H21B 2.8483 no .
H20B H22A 3.2584 no .
H20B H22B 2.4809 no .
H20B H25B 3.2674 no .
H21A H22A 2.8328 no .
H21A H22B 2.4780 no .
H21A H23A 2.8357 no .
H21A H23B 3.5660 no .
H21A H24A 3.5678 no .
H21A H24B 2.1423 no .
H21A H25B 2.9255 no .
H21B H22A 2.2572 no .
H21B H22B 2.8323 no .
H21B H23A 2.7550 no .
H21B H24B 3.3147 no .
H22A H23A 2.3618 no .
H22A H23B 2.3180 no .
H22A H25B 3.5472 no .
H22B H23A 2.8550 no .
H22B H23B 2.3574 no .
H22B H24B 3.0724 no .
H22B H25A 2.9049 no .
H22B H25B 2.0971 no .
H23A H24A 2.3753 no .
H23A H24B 2.3812 no .
H23A H25B 3.5872 no .
H23B H24A 2.3773 no .
H23B H24B 2.8825 no .
H23B H25A 2.5553 no .
H23B H25B 2.9954 no .
H24A H25A 2.3514 no .
H24A H25B 2.8525 no .
H24A H26B 2.5847 no .
H24B H25A 2.8527 no .
H24B H25B 2.3738 no .
H24B H26B 2.9858 no .
H25A H26A 2.3206 no .
H25A H26B 2.4017 no .
H25B H26A 2.3884 no .
H25B H26B 2.8646 no .
Pt1 H26A 3.3448 no 7_666
Pt1 H26B 3.3454 no 7_666
F1 H11 3.2331 no 7_666
F1 H12 3.1188 no 4_575
F1 H14 2.7213 no 4_575
F1 H23B 2.9888 no 6_646
F1 H24A 3.0369 no 4_575
F1 H25A 2.9145 no 6_646
F1 H26B 3.3880 no 4_575
F2 H6 2.8559 no 4_564
F2 H13 2.5147 no 4_564
F2 H15B 2.9877 no 3_766
F2 H15B 3.3826 no 4_564
F2 H17A 3.3914 no 3_766
F2 H20A 3.0586 no 3_776
F2 H22A 3.3764 no 3_776
F2 H22A 3.1336 no 4_574
O1 H14 3.3610 no 7_666
O2 H26A 3.1826 no 7_666
N1 H22A 3.5863 no 1_545
N1 H23B 3.5171 no 1_545
N2 H26A 3.3354 no 7_666
C1 H14 3.5631 no 7_666
C1 H17A 3.2747 no 2_756
C1 H18A 3.4198 no 2_756
C2 H12 3.3927 no 7_666
C2 H14 3.3432 no 7_666
C2 H18A 3.5880 no 2_756
C3 H12 3.1130 no 4_575
C3 H12 3.2095 no 7_666
C4 H11 3.5347 no 7_666
C4 H12 3.2921 no 4_575
C4 H12 3.2497 no 7_666
C4 H18B 3.3809 no 2_756
C4 H25A 3.4176 no 6_646
C5 H3 3.0940 no 6_646
C5 H12 3.5045 no 7_666
C5 H18B 2.9547 no 2_756
C5 H24A 3.3964 no 4_575
C5 H25A 3.0867 no 6_646
C6 H3 3.1119 no 6_646
C6 H17A 3.1039 no 2_756
C6 H18A 3.5165 no 2_756
C6 H18B 3.0684 no 2_756
C7 H19A 2.8654 no 3_776
C7 H26A 3.3840 no 7_666
C8 H19A 3.0254 no 3_776
C8 H21B 3.4514 no 3_776
C8 H26A 3.3315 no 7_666
C9 H6 2.9588 no 4_564
C9 H15B 3.4477 no 3_766
C9 H16A 3.4304 no 3_766
C9 H19A 3.2320 no 3_776
C9 H20A 3.4181 no 3_776
C9 H21B 3.0264 no 3_776
C10 H6 2.7814 no 4_564
C10 H13 3.3606 no 4_564
C10 H19A 3.2800 no 3_776
C10 H20A 2.9439 no 3_776
C10 H21B 3.5410 no 3_776
C11 H6 3.4441 no 4_564
C11 H18A 3.5616 no 3_776
C11 H19A 3.1789 no 3_776
C11 H20A 3.2507 no 3_776
C11 H22B 3.2147 no 4_574
C12 H3 3.4195 no 7_666
C12 H18A 3.5965 no 3_776
C12 H19A 2.9479 no 3_776
C13 H17A 3.1049 no 2_756
C14 H19A 3.5284 no 3_776
C14 H26A 3.3522 no 7_666
C15 H9 3.1662 no 3_766
C15 H22A 3.0010 no 1_545
C15 H23A 3.3692 no 1_545
C16 H9 3.2363 no 3_766
C16 H21B 3.5694 no 3_776
C17 H17A 3.3943 no 2_756
C17 H17B 3.2718 no 2_756
C19 H21A 3.3026 no 3_776
C21 H19B 3.1524 no 3_776
C22 H11 3.1045 no 4_575
C22 H15A 3.4412 no 1_565
C22 H15B 3.2924 no 1_565
C23 H15A 3.2017 no 1_565
C23 H26B 3.2307 no 7_676
C24 H5 3.5393 no 4_574
C24 H24A 3.3495 no 7_676
C24 H25A 3.3257 no 7_676
C25 H5 3.2243 no 6_656
C25 H24A 3.1235 no 7_676
C26 H5 3.5701 no 6_656
C26 H23B 3.3775 no 7_676
H3 C5 3.0940 no 6_656
H3 C6 3.1119 no 6_656
H3 C12 3.4195 no 7_666
H3 H5 3.0392 no 6_656
H3 H6 3.0569 no 6_656
H3 H12 2.8010 no 4_575
H3 H12 3.5839 no 7_666
H5 C24 3.5393 no 4_575
H5 C25 3.2243 no 6_646
H5 C26 3.5701 no 6_646
H5 H3 3.0392 no 6_646
H5 H18B 3.1488 no 2_756
H5 H23A 3.4256 no 4_575
H5 H24A 2.7626 no 4_575
H5 H25A 2.3619 no 6_646
H5 H25B 3.5178 no 6_646
H5 H26A 3.1368 no 6_646
H6 F2 2.8559 no 4_565
H6 C9 2.9588 no 4_565
H6 C10 2.7814 no 4_565
H6 C11 3.4441 no 4_565
H6 H3 3.0569 no 6_646
H6 H9 3.0638 no 4_565
H6 H16A 3.5930 no 2_756
H6 H17A 2.8891 no 2_756
H6 H18B 3.3110 no 2_756
H9 C15 3.1662 no 3_766
H9 C16 3.2363 no 3_766
H9 H6 3.0638 no 4_564
H9 H15A 3.1469 no 3_766
H9 H15B 2.6840 no 3_766
H9 H16A 2.5644 no 3_766
H9 H17A 3.5388 no 3_766
H9 H21B 2.9093 no 3_776
H9 H22A 3.4052 no 3_776
H11 F1 3.2331 no 7_666
H11 C4 3.5347 no 7_666
H11 C22 3.1045 no 4_574
H11 H18A 3.5223 no 3_776
H11 H20A 3.4695 no 3_776
H11 H22A 3.0623 no 4_574
H11 H22B 2.2951 no 4_574
H11 H25B 3.4442 no 4_574
H12 F1 3.1188 no 4_574
H12 C2 3.3927 no 7_666
H12 C3 3.1130 no 4_574
H12 C3 3.2095 no 7_666
H12 C4 3.2921 no 4_574
H12 C4 3.2497 no 7_666
H12 C5 3.5045 no 7_666
H12 H3 2.8010 no 4_574
H12 H3 3.5839 no 7_666
H12 H18A 3.5724 no 3_776
H12 H19A 3.4132 no 3_776
H13 F2 2.5147 no 4_565
H13 C10 3.3606 no 4_565
H13 H17A 2.7692 no 2_756
H13 H22A 3.0734 no 1_545
H14 F1 2.7213 no 4_574
H14 O1 3.3610 no 7_666
H14 C1 3.5631 no 7_666
H14 C2 3.3432 no 7_666
H15A C22 3.4412 no 1_545
H15A C23 3.2017 no 1_545
H15A H9 3.1469 no 3_766
H15A H16A 3.5049 no 3_766
H15A H22A 2.8503 no 1_545
H15A H23A 2.5941 no 1_545
H15A H23B 3.1870 no 1_545
H15B F2 2.9877 no 3_766
H15B F2 3.3826 no 4_565
H15B C9 3.4477 no 3_766
H15B C22 3.2924 no 1_545
H15B H9 2.6840 no 3_766
H15B H22A 2.3784 no 1_545
H15B H23A 3.4347 no 1_545
H15B H23B 3.5937 no 1_545
H16A C9 3.4304 no 3_766
H16A H6 3.5930 no 2_756
H16A H9 2.5644 no 3_766
H16A H15A 3.5049 no 3_766
H16A H21B 3.3007 no 3_776
H16A H23A 3.1674 no 3_776
H16B H21B 2.8987 no 3_776
H17A F2 3.3914 no 3_766
H17A C1 3.2747 no 2_756
H17A C6 3.1039 no 2_756
H17A C13 3.1049 no 2_756
H17A C17 3.3943 no 2_756
H17A H6 2.8891 no 2_756
H17A H9 3.5388 no 3_766
H17A H13 2.7692 no 2_756
H17A H17A 2.9744 no 2_756
H17A H17B 2.8712 no 2_756
H17B C17 3.2718 no 2_756
H17B H17A 2.8712 no 2_756
H17B H17B 2.8974 no 2_756
H17B H18A 3.1639 no 2_756
H18A C1 3.4198 no 2_756
H18A C2 3.5880 no 2_756
H18A C6 3.5165 no 2_756
H18A C11 3.5616 no 3_776
H18A C12 3.5965 no 3_776
H18A H11 3.5223 no 3_776
H18A H12 3.5724 no 3_776
H18A H17B 3.1639 no 2_756
H18A H20B 3.4401 no 2_756
H18B C4 3.3809 no 2_756
H18B C5 2.9547 no 2_756
H18B C6 3.0684 no 2_756
H18B H5 3.1488 no 2_756
H18B H6 3.3110 no 2_756
H18B H23A 3.5635 no 3_776
H18B H24B 3.0821 no 3_776
H19A C7 2.8654 no 3_776
H19A C8 3.0254 no 3_776
H19A C9 3.2320 no 3_776
H19A C10 3.2800 no 3_776
H19A C11 3.1789 no 3_776
H19A C12 2.9479 no 3_776
H19A C14 3.5284 no 3_776
H19A H12 3.4132 no 3_776
H19A H21A 3.1372 no 3_776
H19A H24B 3.2477 no 3_776
H19B C21 3.1524 no 3_776
H19B H19B 2.9063 no 3_776
H19B H21A 2.5937 no 3_776
H19B H21B 2.8154 no 3_776
H19B H24B 3.4687 no 3_776
H20A F2 3.0586 no 3_776
H20A C9 3.4181 no 3_776
H20A C10 2.9439 no 3_776
H20A C11 3.2507 no 3_776
H20A H11 3.4695 no 3_776
H20A H20A 3.2617 no 2_756
H20B H18A 3.4401 no 2_756
H21A C19 3.3026 no 3_776
H21A H19A 3.1372 no 3_776
H21A H19B 2.5937 no 3_776
H21B C8 3.4514 no 3_776
H21B C9 3.0264 no 3_776
H21B C10 3.5410 no 3_776
H21B C16 3.5694 no 3_776
H21B H9 2.9093 no 3_776
H21B H16A 3.3007 no 3_776
H21B H16B 2.8987 no 3_776
H21B H19B 2.8154 no 3_776
H22A F2 3.3764 no 3_776
H22A F2 3.1336 no 4_575
H22A N1 3.5863 no 1_565
H22A C15 3.0010 no 1_565
H22A H9 3.4052 no 3_776
H22A H11 3.0623 no 4_575
H22A H13 3.0734 no 1_565
H22A H15A 2.8503 no 1_565
H22A H15B 2.3784 no 1_565
H22B C11 3.2147 no 4_575
H22B H11 2.2951 no 4_575
H23A C15 3.3692 no 1_565
H23A H5 3.4256 no 4_574
H23A H15A 2.5941 no 1_565
H23A H15B 3.4347 no 1_565
H23A H16A 3.1674 no 3_776
H23A H18B 3.5635 no 3_776
H23A H26B 3.2780 no 7_676
H23B F1 2.9888 no 6_656
H23B N1 3.5171 no 1_565
H23B C26 3.3775 no 7_676
H23B H15A 3.1870 no 1_565
H23B H15B 3.5937 no 1_565
H23B H24A 3.2590 no 7_676
H23B H25A 3.5801 no 7_676
H23B H26B 2.4755 no 7_676
H24A F1 3.0369 no 4_574
H24A C5 3.3964 no 4_574
H24A C24 3.3495 no 7_676
H24A C25 3.1235 no 7_676
H24A H5 2.7626 no 4_574
H24A H23B 3.2590 no 7_676
H24A H24A 2.8576 no 7_676
H24A H25A 2.3897 no 7_676
H24A H26B 3.2300 no 7_676
H24B H18B 3.0821 no 3_776
H24B H19A 3.2477 no 3_776
H24B H19B 3.4687 no 3_776
H25A F1 2.9145 no 6_656
H25A C4 3.4176 no 6_656
H25A C5 3.0867 no 6_656
H25A C24 3.3257 no 7_676
H25A H5 2.3619 no 6_656
H25A H23B 3.5801 no 7_676
H25A H24A 2.3897 no 7_676
H25B H5 3.5178 no 6_656
H25B H11 3.4442 no 4_575
H26A Pt1 3.3448 no 7_666
H26A O2 3.1826 no 7_666
H26A N2 3.3354 no 7_666
H26A C7 3.3840 no 7_666
H26A C8 3.3315 no 7_666
H26A C14 3.3522 no 7_666
H26A H5 3.1368 no 6_656
H26B Pt1 3.3454 no 7_666
H26B F1 3.3880 no 4_574
H26B C23 3.2307 no 7_676
H26B H23A 3.2780 no 7_676
H26B H23B 2.4755 no 7_676
H26B H24A 3.2300 no 7_676

loop_
_geom_torsion_atom_site_label_1
_geom_torsion_atom_site_label_2
_geom_torsion_atom_site_label_3
_geom_torsion_atom_site_label_4
_geom_torsion
_geom_torsion_publ_flag
O1 Pt1 N1 C13 14.6(3) no
O1 Pt1 N1 C15 -162.74(19) no
N1 Pt1 O1 C2 -14.2(2) no
O1 Pt1 N2 C14 -178.2(3) no
O1 Pt1 N2 C26 5.5(2) no
N2 Pt1 O1 C2 165.7(2) no
O2 Pt1 N1 C13 -164.4(3) no
O2 Pt1 N1 C15 18.28(19) no
N1 Pt1 O2 C8 -176.2(3) no
O2 Pt1 N2 C14 0.8(3) no
O2 Pt1 N2 C26 -175.54(19) no
N2 Pt1 O2 C8 3.9(3) no
Pt1 O1 C2 C1 5.7(5) no
Pt1 O1 C2 C3 -175.71(18) no
Pt1 O2 C8 C7 -5.8(5) no
Pt1 O2 C8 C9 173.18(19) no
Pt1 N1 C13 C1 -7.3(5) no
Pt1 N1 C15 C16 67.5(3) no
C13 N1 C15 C16 -110.0(4) no
C15 N1 C13 C1 170.1(3) no
Pt1 N2 C14 C7 -4.1(6) no
Pt1 N2 C26 C25 73.6(4) no
C14 N2 C26 C25 -103.0(4) no
C26 N2 C14 C7 172.4(3) no
C2 C1 C6 C5 -1.9(6) no
C6 C1 C2 O1 -177.8(4) no
C6 C1 C2 C3 3.7(5) no
C2 C1 C13 N1 -6.8(6) no
C13 C1 C2 O1 7.8(6) no
C13 C1 C2 C3 -170.8(3) no
C6 C1 C13 N1 178.7(4) no
C13 C1 C6 C5 172.9(3) no
O1 C2 C3 C4 178.2(3) no
C1 C2 C3 C4 -3.2(5) no
C2 C3 C4 F1 -179.0(3) no
C2 C3 C4 C5 0.8(6) no
F1 C4 C5 C6 -179.1(3) no
C3 C4 C5 C6 1.0(6) no
C4 C5 C6 C1 -0.5(6) no
C8 C7 C12 C11 -0.5(6) no
C12 C7 C8 O2 179.0(4) no
C12 C7 C8 C9 0.0(5) no
C8 C7 C14 N2 3.1(6) no
C14 C7 C8 O2 2.4(6) no
C14 C7 C8 C9 -176.6(3) no
C12 C7 C14 N2 -173.6(4) no
C14 C7 C12 C11 176.4(4) no
O2 C8 C9 C10 -178.5(3) no
C7 C8 C9 C10 0.5(6) no
C8 C9 C10 F2 179.5(4) no
C8 C9 C10 C11 -0.6(6) no
F2 C10 C11 C12 -180.0(4) no
C9 C10 C11 C12 0.1(7) no
C10 C11 C12 C7 0.4(7) no
N1 C15 C16 C17 63.2(4) no
C15 C16 C17 C18 -176.5(3) no
C16 C17 C18 C19 63.0(5) no
C17 C18 C19 C20 64.1(5) no
C18 C19 C20 C21 -166.3(3) no
C19 C20 C21 C22 -175.6(3) no
C20 C21 C22 C23 -160.6(3) no
C21 C22 C23 C24 62.1(5) no
C22 C23 C24 C25 59.1(5) no
C23 C24 C25 C26 -178.1(3) no
C24 C25 C26 N2 65.6(4) no
